data_4300820
loop_
_publ_author_name
'Daniel L. Reger'
'James R. Gardinier'
'Mark D. Smith'
'Ahmed M. Shahin'
'Gary J. Long'
'Leila Rebbouh'
'Fernande Grandjean'

_publ_contact_author_address
;

Department of Chemistry and Biochemistry

University of South Carolina

Columbia, South Carolina 29208

USA

;
_publ_contact_author_email reger@mail.chem.sc.edu
_publ_contact_author_fax '1 803 777 9521'
_publ_contact_author_name 'Professor Daniel L. Reger'
_publ_contact_author_phone '1 803 777 2587'
_publ_section_title
;

Polymorphism in Fe[(p-IC6H4)B(3-Mepz)3]2 (pz = Pyrazolyl): Impact of

Supramolecular Structure on an Iron(II) Electronic Spin-State Crossover

;
_journal_name_full 'Inorganic Chemistry'
_journal_page_first 1852
_journal_page_last 1866
_journal_paper_doi 10.1021/ic048406q
_journal_volume 44
_journal_year 2005
_chemical_formula_moiety 'C36 H38 B2 Fe I2 N12'
_chemical_formula_sum 'C36 H38 B2 Fe I2 N12'
_chemical_formula_weight 970.05
_chemical_name_systematic
; 

 ? 

;
_space_group_IT_number 14
_symmetry_cell_setting monoclinic
_symmetry_space_group_name_Hall '-P 2ybc'
_symmetry_space_group_name_H-M 'P 1 21/c 1'
_atom_sites_solution_hydrogens geom
_atom_sites_solution_primary direct
_atom_sites_solution_secondary difmap
_audit_creation_method SHELXL-97
_cell_angle_alpha 90.00
_cell_angle_beta 90.0800(10)
_cell_angle_gamma 90.00
_cell_formula_units_Z 2
_cell_length_a 11.1677(6)
_cell_length_b 13.0473(7)
_cell_length_c 13.1043(7)
_cell_measurement_reflns_used 7459
_cell_measurement_temperature 150(2)
_cell_measurement_theta_max 28.286
_cell_measurement_theta_min 2.398
_cell_volume 1909.40(18)
_computing_cell_refinement 'SAINT+ NT V6.22 (Bruker, 2001)'
_computing_data_collection 'SMART NT V5.625 (Bruker, 1998)'
_computing_data_reduction 'SAINT+ NT V6.22'
_computing_molecular_graphics 'SHELXTL V6.1 (Sheldrick, 2000)'
_computing_publication_material 'SHELXTL V6.1'
_computing_structure_refinement 'SHELXL-97 (Sheldrick, 1997)'
_computing_structure_solution 'SHELXS-97 (Sheldrick, 1990)'
_diffrn_ambient_temperature 150(2)
_diffrn_measured_fraction_theta_full 0.998
_diffrn_measured_fraction_theta_max 0.998
_diffrn_measurement_device_type 'Bruker SMART APEX CCD diffractometer'
_diffrn_measurement_method 'omega scans'
_diffrn_radiation_monochromator graphite
_diffrn_radiation_source 'fine-focus sealed tube'
_diffrn_radiation_type MoK\a
_diffrn_radiation_wavelength 0.71073
_diffrn_reflns_av_R_equivalents 0.0239
_diffrn_reflns_av_sigmaI/netI 0.0224
_diffrn_reflns_limit_h_max 14
_diffrn_reflns_limit_h_min -14
_diffrn_reflns_limit_k_max 17
_diffrn_reflns_limit_k_min -16
_diffrn_reflns_limit_l_max 15
_diffrn_reflns_limit_l_min -17
_diffrn_reflns_number 18215
_diffrn_reflns_theta_full 28.31
_diffrn_reflns_theta_max 28.31
_diffrn_reflns_theta_min 1.82
_diffrn_standards_decay_% 0
_exptl_absorpt_coefficient_mu 2.057
_exptl_absorpt_correction_T_max 1.0000
_exptl_absorpt_correction_T_min 0.8062
_exptl_absorpt_correction_type multi-scan
_exptl_absorpt_process_details '(SADABS, Bruker, 2001)'
_exptl_crystal_colour colorless
_exptl_crystal_density_diffrn 1.687
_exptl_crystal_density_method 'not measured'
_exptl_crystal_description block
_exptl_crystal_F_000 960
_exptl_crystal_size_max 0.52
_exptl_crystal_size_mid 0.40
_exptl_crystal_size_min 0.32
_refine_diff_density_max 0.904
_refine_diff_density_min -0.745
_refine_diff_density_rms 0.097
_refine_ls_extinction_coef 0.0040(3)
_refine_ls_extinction_expression Fc^*^=kFc[1+0.001xFc^2^\l^3^/sin(2\q)]^-1/4^
_refine_ls_extinction_method SHELXL
_refine_ls_goodness_of_fit_ref 1.080
_refine_ls_hydrogen_treatment constr
_refine_ls_matrix_type full
_refine_ls_number_parameters 245
_refine_ls_number_reflns 4734
_refine_ls_number_restraints 0
_refine_ls_restrained_S_all 1.080
_refine_ls_R_factor_all 0.0286
_refine_ls_R_factor_gt 0.0272
_refine_ls_shift/su_max 0.001
_refine_ls_shift/su_mean 0.000
_refine_ls_structure_factor_coef Fsqd
_refine_ls_weighting_details 'calc w=1/[\s^2^(Fo^2^)+(0.0381P)^2^+1.6309P] where P=(Fo^2^+2Fc^2^)/3'
_refine_ls_weighting_scheme calc
_refine_ls_wR_factor_gt 0.0726
_refine_ls_wR_factor_ref 0.0734
_reflns_number_gt 4488
_reflns_number_total 4734
_reflns_threshold_expression >2sigma(I)
_cod_data_source_file ic048406qsi20041223_112656_2.cif
_cod_data_source_block form1nsco
_cod_depositor_comments
;
The following automatic conversions were performed:
'_symmetry_cell_setting' value 'Monoclinic' changed to 'monoclinic'
according to '/home/saulius/struct/CIF-dictionaries/cif_core.dic'
dictionary named 'cif_core.dic' version 2.4.1 from 2010-06-29.

Automatic conversion script
Id: cif_fix_enum 1527 2010-12-29 10:47:43Z saulius 
;
_cod_original_sg_symbol_H-M 'P 21/c'
_cod_database_code 4300820

loop_
_symmetry_equiv_pos_as_xyz
'x, y, z'
'-x, y+1/2, -z+1/2'
'-x, -y, -z'
'x, -y-1/2, z-1/2'

loop_
_atom_site_label
_atom_site_type_symbol
_atom_site_fract_x
_atom_site_fract_y
_atom_site_fract_z
_atom_site_U_iso_or_equiv
_atom_site_adp_type
_atom_site_occupancy
_atom_site_symmetry_multiplicity
_atom_site_calc_flag
_atom_site_refinement_flags
_atom_site_disorder_assembly
_atom_site_disorder_group
Fe1 Fe 0.0000 0.5000 0.5000 0.01677(9) Uani 1 2 d S . .
I1 I 0.681079(12) 0.587283(12) 0.044500(11) 0.03304(7) Uani 1 1 d . . .
B1 B 0.24236(18) 0.53183(16) 0.36868(16) 0.0180(4) Uani 1 1 d . . .
C1 C 0.35486(16) 0.54616(15) 0.29241(15) 0.0196(3) Uani 1 1 d . . .
C2 C 0.37538(17) 0.63887(16) 0.24128(15) 0.0229(4) Uani 1 1 d . . .
H2 H 0.3249 0.6957 0.2555 0.027 Uiso 1 1 calc R . .
C3 C 0.46730(18) 0.65070(16) 0.17025(15) 0.0244(4) Uani 1 1 d . . .
H3 H 0.4794 0.7147 0.1372 0.029 Uiso 1 1 calc R . .
C4 C 0.54072(17) 0.56792(17) 0.14852(15) 0.0229(4) Uani 1 1 d . . .
C5 C 0.51986(17) 0.47344(17) 0.19341(16) 0.0244(4) Uani 1 1 d . . .
H5 H 0.5681 0.4160 0.1762 0.029 Uiso 1 1 calc R . .
C6 C 0.42756(17) 0.46364(16) 0.26387(15) 0.0231(4) Uani 1 1 d . . .
H6 H 0.4133 0.3984 0.2938 0.028 Uiso 1 1 calc R . .
C11 C 0.13191(18) 0.48289(16) 0.19958(15) 0.0231(4) Uani 1 1 d . . .
H11 H 0.1970 0.4953 0.1546 0.028 Uiso 1 1 calc R . .
C12 C 0.02021(19) 0.44882(17) 0.17101(15) 0.0258(4) Uani 1 1 d . . .
H12 H -0.0071 0.4332 0.1041 0.031 Uiso 1 1 calc R . .
C13 C -0.04432(17) 0.44230(15) 0.26220(15) 0.0214(4) Uani 1 1 d . . .
C14 C -0.1718(2) 0.40887(18) 0.27523(18) 0.0308(5) Uani 1 1 d . . .
H14A H -0.1904 0.4037 0.3481 0.046 Uiso 1 1 calc R . .
H14B H -0.1832 0.3419 0.2429 0.046 Uiso 1 1 calc R . .
H14C H -0.2252 0.4592 0.2432 0.046 Uiso 1 1 calc R . .
C21 C 0.37094(18) 0.41721(16) 0.49280(17) 0.0249(4) Uani 1 1 d . . .
H21 H 0.4477 0.4284 0.4637 0.030 Uiso 1 1 calc R . .
C22 C 0.34832(18) 0.36242(17) 0.58031(16) 0.0266(4) Uani 1 1 d . . .
H22 H 0.4049 0.3285 0.6227 0.032 Uiso 1 1 calc R . .
C23 C 0.22446(17) 0.36737(15) 0.59350(15) 0.0223(4) Uani 1 1 d . . .
C24 C 0.1522(2) 0.31864(18) 0.67578(17) 0.0298(4) Uani 1 1 d . . .
H24A H 0.0668 0.3300 0.6624 0.045 Uiso 1 1 calc R . .
H24B H 0.1736 0.3490 0.7417 0.045 Uiso 1 1 calc R . .
H24C H 0.1685 0.2449 0.6773 0.045 Uiso 1 1 calc R . .
C31 C 0.27668(18) 0.71601(16) 0.44812(16) 0.0238(4) Uani 1 1 d . . .
H31 H 0.3574 0.7263 0.4277 0.029 Uiso 1 1 calc R . .
C32 C 0.21009(19) 0.78225(16) 0.50630(16) 0.0254(4) Uani 1 1 d . . .
H32 H 0.2342 0.8469 0.5326 0.030 Uiso 1 1 calc R . .
C33 C 0.09914(17) 0.73416(15) 0.51848(15) 0.0222(4) Uani 1 1 d . . .
C34 C -0.0073(2) 0.77253(17) 0.57602(18) 0.0312(5) Uani 1 1 d . . .
H34A H -0.0806 0.7454 0.5449 0.047 Uiso 1 1 calc R . .
H34B H -0.0089 0.8476 0.5737 0.047 Uiso 1 1 calc R . .
H34C H -0.0022 0.7498 0.6472 0.047 Uiso 1 1 calc R . .
N11 N 0.02395(14) 0.47107(13) 0.34085(12) 0.0199(3) Uani 1 1 d . . .
N12 N 0.13417(14) 0.49592(12) 0.30191(12) 0.0180(3) Uani 1 1 d . . .
N21 N 0.17491(14) 0.42360(13) 0.51859(14) 0.0202(3) Uani 1 1 d . . .
N22 N 0.26614(13) 0.45255(13) 0.45502(12) 0.0190(3) Uani 1 1 d . . .
N31 N 0.09901(14) 0.64334(12) 0.47028(12) 0.0196(3) Uani 1 1 d . . .
N32 N 0.20861(14) 0.63369(12) 0.42468(12) 0.0192(3) Uani 1 1 d . . .

loop_
_atom_site_aniso_label
_atom_site_aniso_U_11
_atom_site_aniso_U_22
_atom_site_aniso_U_33
_atom_site_aniso_U_23
_atom_site_aniso_U_13
_atom_site_aniso_U_12
Fe1 0.01442(17) 0.02093(18) 0.01497(17) -0.00053(13) 0.00056(13) -0.00181(13)
I1 0.02571(9) 0.04694(11) 0.02651(10) 0.00139(6) 0.01001(6) -0.00308(5)
B1 0.0147(8) 0.0209(9) 0.0183(9) -0.0005(7) 0.0024(7) -0.0006(7)
C1 0.0149(8) 0.0240(9) 0.0199(8) 0.0012(7) 0.0011(6) -0.0012(6)
C2 0.0207(9) 0.0253(9) 0.0227(9) 0.0019(7) 0.0024(7) 0.0022(7)
C3 0.0236(9) 0.0280(10) 0.0217(9) 0.0040(7) 0.0024(7) -0.0018(7)
C4 0.0162(8) 0.0346(10) 0.0179(9) -0.0016(7) 0.0024(7) -0.0027(7)
C5 0.0189(9) 0.0301(10) 0.0241(9) -0.0013(8) 0.0026(7) 0.0029(7)
C6 0.0208(9) 0.0241(9) 0.0244(9) 0.0012(7) 0.0028(7) -0.0005(7)
C11 0.0255(9) 0.0269(9) 0.0170(9) -0.0022(7) 0.0026(7) 0.0001(7)
C12 0.0299(10) 0.0290(10) 0.0186(9) -0.0021(8) -0.0040(8) -0.0008(8)
C13 0.0218(9) 0.0218(9) 0.0205(9) -0.0006(7) -0.0030(7) -0.0018(7)
C14 0.0244(10) 0.0401(13) 0.0279(11) 0.0002(9) -0.0060(8) -0.0101(8)
C21 0.0162(9) 0.0311(10) 0.0273(10) 0.0006(8) -0.0032(7) -0.0002(7)
C22 0.0219(9) 0.0325(11) 0.0256(10) 0.0036(8) -0.0051(7) 0.0012(8)
C23 0.0236(9) 0.0233(9) 0.0201(9) 0.0007(7) -0.0021(7) -0.0018(7)
C24 0.0302(10) 0.0342(11) 0.0249(10) 0.0105(8) -0.0016(8) -0.0031(8)
C31 0.0214(9) 0.0248(9) 0.0251(10) -0.0011(7) 0.0009(7) -0.0047(7)
C32 0.0282(10) 0.0226(9) 0.0254(10) -0.0030(7) 0.0004(8) -0.0045(7)
C33 0.0240(9) 0.0220(9) 0.0206(9) -0.0017(7) 0.0014(7) 0.0001(7)
C34 0.0299(10) 0.0278(10) 0.0361(12) -0.0072(9) 0.0102(9) 0.0008(8)
N11 0.0164(7) 0.0242(8) 0.0191(7) 0.0000(6) 0.0005(6) -0.0031(6)
N12 0.0169(7) 0.0203(7) 0.0169(7) -0.0003(6) 0.0021(6) -0.0004(5)
N21 0.0175(7) 0.0239(8) 0.0193(8) 0.0021(6) 0.0012(6) -0.0029(6)
N22 0.0141(7) 0.0226(8) 0.0202(7) 0.0015(6) 0.0008(6) -0.0009(6)
N31 0.0160(7) 0.0226(8) 0.0204(7) -0.0019(6) 0.0035(6) 0.0003(6)
N32 0.0158(7) 0.0223(8) 0.0196(7) -0.0006(6) 0.0023(6) -0.0023(6)

loop_
_atom_type_symbol
_atom_type_description
_atom_type_scat_dispersion_real
_atom_type_scat_dispersion_imag
_atom_type_scat_source
C C 0.0033 0.0016 'International Tables Vol C Tables 4.2.6.8 and 6.1.1.4'
H H 0.0000 0.0000 'International Tables Vol C Tables 4.2.6.8 and 6.1.1.4'
B B 0.0013 0.0007 'International Tables Vol C Tables 4.2.6.8 and 6.1.1.4'
N N 0.0061 0.0033 'International Tables Vol C Tables 4.2.6.8 and 6.1.1.4'
Fe Fe 0.3463 0.8444 'International Tables Vol C Tables 4.2.6.8 and 6.1.1.4'
I I -0.4742 1.8119 'International Tables Vol C Tables 4.2.6.8 and 6.1.1.4'

loop_
_geom_angle_atom_site_label_1
_geom_angle_atom_site_label_2
_geom_angle_atom_site_label_3
_geom_angle
_geom_angle_site_symmetry_1
_geom_angle_site_symmetry_3
_geom_angle_publ_flag
N11 Fe1 N11 180.0 . 3_566 ?
N11 Fe1 N21 85.18(6) . . ?
N11 Fe1 N21 94.82(6) 3_566 . ?
N11 Fe1 N21 94.82(6) . 3_566 ?
N11 Fe1 N21 85.18(6) 3_566 3_566 ?
N21 Fe1 N21 180.0 . 3_566 ?
N11 Fe1 N31 94.93(6) . 3_566 ?
N11 Fe1 N31 85.07(6) 3_566 3_566 ?
N21 Fe1 N31 92.37(6) . 3_566 ?
N21 Fe1 N31 87.63(6) 3_566 3_566 ?
N11 Fe1 N31 85.07(6) . . ?
N11 Fe1 N31 94.93(6) 3_566 . ?
N21 Fe1 N31 87.63(6) . . ?
N21 Fe1 N31 92.37(6) 3_566 . ?
N31 Fe1 N31 180.0 3_566 . ?
N22 B1 N12 109.82(15) . . ?
N22 B1 N32 105.34(15) . . ?
N12 B1 N32 109.32(15) . . ?
N22 B1 C1 113.23(15) . . ?
N12 B1 C1 106.82(15) . . ?
N32 B1 C1 112.30(15) . . ?
C6 C1 C2 116.15(17) . . ?
C6 C1 B1 121.84(17) . . ?
C2 C1 B1 121.52(17) . . ?
C3 C2 C1 122.36(18) . . ?
C3 C2 H2 118.8 . . ?
C1 C2 H2 118.8 . . ?
C4 C3 C2 119.14(19) . . ?
C4 C3 H3 120.4 . . ?
C2 C3 H3 120.4 . . ?
C5 C4 C3 120.41(18) . . ?
C5 C4 I1 120.67(15) . . ?
C3 C4 I1 118.90(15) . . ?
C4 C5 C6 119.26(19) . . ?
C4 C5 H5 120.4 . . ?
C6 C5 H5 120.4 . . ?
C5 C6 C1 122.51(19) . . ?
C5 C6 H6 118.7 . . ?
C1 C6 H6 118.7 . . ?
N12 C11 C12 109.05(17) . . ?
N12 C11 H11 125.5 . . ?
C12 C11 H11 125.5 . . ?
C11 C12 C13 104.78(17) . . ?
C11 C12 H12 127.6 . . ?
C13 C12 H12 127.6 . . ?
N11 C13 C12 110.37(17) . . ?
N11 C13 C14 122.37(18) . . ?
C12 C13 C14 127.26(19) . . ?
C13 C14 H14A 109.5 . . ?
C13 C14 H14B 109.5 . . ?
H14A C14 H14B 109.5 . . ?
C13 C14 H14C 109.5 . . ?
H14A C14 H14C 109.5 . . ?
H14B C14 H14C 109.5 . . ?
N22 C21 C22 108.84(18) . . ?
N22 C21 H21 125.6 . . ?
C22 C21 H21 125.6 . . ?
C21 C22 C23 105.22(18) . . ?
C21 C22 H22 127.4 . . ?
C23 C22 H22 127.4 . . ?
N21 C23 C22 109.99(18) . . ?
N21 C23 C24 122.57(18) . . ?
C22 C23 C24 127.43(19) . . ?
C23 C24 H24A 109.5 . . ?
C23 C24 H24B 109.5 . . ?
H24A C24 H24B 109.5 . . ?
C23 C24 H24C 109.5 . . ?
H24A C24 H24C 109.5 . . ?
H24B C24 H24C 109.5 . . ?
N32 C31 C32 108.78(17) . . ?
N32 C31 H31 125.6 . . ?
C32 C31 H31 125.6 . . ?
C31 C32 C33 105.18(18) . . ?
C31 C32 H32 127.4 . . ?
C33 C32 H32 127.4 . . ?
N31 C33 C32 110.04(17) . . ?
N31 C33 C34 122.17(18) . . ?
C32 C33 C34 127.79(19) . . ?
C33 C34 H34A 109.5 . . ?
C33 C34 H34B 109.5 . . ?
H34A C34 H34B 109.5 . . ?
C33 C34 H34C 109.5 . . ?
H34A C34 H34C 109.5 . . ?
H34B C34 H34C 109.5 . . ?
C13 N11 N12 106.92(15) . . ?
C13 N11 Fe1 136.98(13) . . ?
N12 N11 Fe1 115.78(11) . . ?
C11 N12 N11 108.88(15) . . ?
C11 N12 B1 127.34(16) . . ?
N11 N12 B1 123.78(15) . . ?
C23 N21 N22 106.79(16) . . ?
C23 N21 Fe1 133.70(14) . . ?
N22 N21 Fe1 117.86(12) . . ?
C21 N22 N21 109.12(16) . . ?
C21 N22 B1 129.81(16) . . ?
N21 N22 B1 119.95(15) . . ?
C33 N31 N32 106.63(15) . . ?
C33 N31 Fe1 131.67(13) . . ?
N32 N31 Fe1 116.58(12) . . ?
C31 N32 N31 109.32(16) . . ?
C31 N32 B1 130.26(16) . . ?
N31 N32 B1 119.94(15) . . ?

loop_
_geom_bond_atom_site_label_1
_geom_bond_atom_site_label_2
_geom_bond_distance
_geom_bond_site_symmetry_2
_geom_bond_publ_flag
Fe1 N11 2.1366(16) . ?
Fe1 N11 2.1366(16) 3_566 ?
Fe1 N21 2.2062(17) . ?
Fe1 N21 2.2062(17) 3_566 ?
Fe1 N31 2.2075(16) 3_566 ?
Fe1 N31 2.2075(16) . ?
I1 C4 2.0940(19) . ?
B1 N22 1.556(3) . ?
B1 N12 1.563(3) . ?
B1 N32 1.565(3) . ?
B1 C1 1.617(3) . ?
C1 C6 1.400(3) . ?
C1 C2 1.402(3) . ?
C2 C3 1.395(3) . ?
C2 H2 0.9500 . ?
C3 C4 1.386(3) . ?
C3 H3 0.9500 . ?
C4 C5 1.386(3) . ?
C5 C6 1.391(3) . ?
C5 H5 0.9500 . ?
C6 H6 0.9500 . ?
C11 N12 1.352(2) . ?
C11 C12 1.376(3) . ?
C11 H11 0.9500 . ?
C12 C13 1.399(3) . ?
C12 H12 0.9500 . ?
C13 N11 1.335(2) . ?
C13 C14 1.499(3) . ?
C14 H14A 0.9800 . ?
C14 H14B 0.9800 . ?
C14 H14C 0.9800 . ?
C21 N22 1.351(3) . ?
C21 C22 1.375(3) . ?
C21 H21 0.9500 . ?
C22 C23 1.396(3) . ?
C22 H22 0.9500 . ?
C23 N21 1.344(3) . ?
C23 C24 1.490(3) . ?
C24 H24A 0.9800 . ?
C24 H24B 0.9800 . ?
C24 H24C 0.9800 . ?
C31 N32 1.351(2) . ?
C31 C32 1.372(3) . ?
C31 H31 0.9500 . ?
C32 C33 1.398(3) . ?
C32 H32 0.9500 . ?
C33 N31 1.343(2) . ?
C33 C34 1.495(3) . ?
C34 H34A 0.9800 . ?
C34 H34B 0.9800 . ?
C34 H34C 0.9800 . ?
N11 N12 1.372(2) . ?
N21 N22 1.370(2) . ?
N31 N32 1.369(2) . ?

loop_
_geom_torsion_atom_site_label_1
_geom_torsion_atom_site_label_2
_geom_torsion_atom_site_label_3
_geom_torsion_atom_site_label_4
_geom_torsion
_geom_torsion_site_symmetry_1
_geom_torsion_site_symmetry_2
_geom_torsion_site_symmetry_3
_geom_torsion_site_symmetry_4
_geom_torsion_publ_flag
N22 B1 C1 C6 37.0(2) . . . . ?
N12 B1 C1 C6 -84.0(2) . . . . ?
N32 B1 C1 C6 156.14(18) . . . . ?
N22 B1 C1 C2 -151.35(18) . . . . ?
N12 B1 C1 C2 87.6(2) . . . . ?
N32 B1 C1 C2 -32.2(2) . . . . ?
C6 C1 C2 C3 -3.7(3) . . . . ?
B1 C1 C2 C3 -175.78(18) . . . . ?
C1 C2 C3 C4 0.5(3) . . . . ?
C2 C3 C4 C5 2.8(3) . . . . ?
C2 C3 C4 I1 -178.53(15) . . . . ?
C3 C4 C5 C6 -2.7(3) . . . . ?
I1 C4 C5 C6 178.61(15) . . . . ?
C4 C5 C6 C1 -0.6(3) . . . . ?
C2 C1 C6 C5 3.7(3) . . . . ?
B1 C1 C6 C5 175.82(18) . . . . ?
N12 C11 C12 C13 0.0(2) . . . . ?
C11 C12 C13 N11 0.3(2) . . . . ?
C11 C12 C13 C14 -179.9(2) . . . . ?
N22 C21 C22 C23 -0.4(2) . . . . ?
C21 C22 C23 N21 -0.9(2) . . . . ?
C21 C22 C23 C24 178.5(2) . . . . ?
N32 C31 C32 C33 1.3(2) . . . . ?
C31 C32 C33 N31 0.2(2) . . . . ?
C31 C32 C33 C34 179.7(2) . . . . ?
C12 C13 N11 N12 -0.5(2) . . . . ?
C14 C13 N11 N12 179.71(18) . . . . ?
C12 C13 N11 Fe1 172.37(15) . . . . ?
C14 C13 N11 Fe1 -7.5(3) . . . . ?
N21 Fe1 N11 C13 140.5(2) . . . . ?
N21 Fe1 N11 C13 -39.5(2) 3_566 . . . ?
N31 Fe1 N11 C13 48.5(2) 3_566 . . . ?
N31 Fe1 N11 C13 -131.5(2) . . . . ?
N21 Fe1 N11 N12 -47.15(13) . . . . ?
N21 Fe1 N11 N12 132.85(13) 3_566 . . . ?
N31 Fe1 N11 N12 -139.12(13) 3_566 . . . ?
N31 Fe1 N11 N12 40.88(13) . . . . ?
C12 C11 N12 N11 -0.3(2) . . . . ?
C12 C11 N12 B1 178.96(18) . . . . ?
C13 N11 N12 C11 0.5(2) . . . . ?
Fe1 N11 N12 C11 -174.08(13) . . . . ?
C13 N11 N12 B1 -178.83(16) . . . . ?
Fe1 N11 N12 B1 6.6(2) . . . . ?
N22 B1 N12 C11 -125.58(19) . . . . ?
N32 B1 N12 C11 119.3(2) . . . . ?
C1 B1 N12 C11 -2.4(3) . . . . ?
N22 B1 N12 N11 53.6(2) . . . . ?
N32 B1 N12 N11 -61.5(2) . . . . ?
C1 B1 N12 N11 176.78(16) . . . . ?
C22 C23 N21 N22 1.8(2) . . . . ?
C24 C23 N21 N22 -177.63(18) . . . . ?
C22 C23 N21 Fe1 -162.65(15) . . . . ?
C24 C23 N21 Fe1 17.9(3) . . . . ?
N11 Fe1 N21 C23 -149.78(19) . . . . ?
N11 Fe1 N21 C23 30.22(19) 3_566 . . . ?
N31 Fe1 N21 C23 -55.03(19) 3_566 . . . ?
N31 Fe1 N21 C23 124.97(19) . . . . ?
N11 Fe1 N21 N22 47.10(14) . . . . ?
N11 Fe1 N21 N22 -132.90(14) 3_566 . . . ?
N31 Fe1 N21 N22 141.84(14) 3_566 . . . ?
N31 Fe1 N21 N22 -38.16(14) . . . . ?
C22 C21 N22 N21 1.6(2) . . . . ?
C22 C21 N22 B1 169.23(19) . . . . ?
C23 N21 N22 C21 -2.1(2) . . . . ?
Fe1 N21 N22 C21 165.27(13) . . . . ?
C23 N21 N22 B1 -171.16(16) . . . . ?
Fe1 N21 N22 B1 -3.8(2) . . . . ?
N12 B1 N22 C21 140.10(19) . . . . ?
N32 B1 N22 C21 -102.3(2) . . . . ?
C1 B1 N22 C21 20.8(3) . . . . ?
N12 B1 N22 N21 -53.4(2) . . . . ?
N32 B1 N22 N21 64.3(2) . . . . ?
C1 B1 N22 N21 -172.66(16) . . . . ?
C32 C33 N31 N32 -1.5(2) . . . . ?
C34 C33 N31 N32 178.95(19) . . . . ?
C32 C33 N31 Fe1 151.49(15) . . . . ?
C34 C33 N31 Fe1 -28.0(3) . . . . ?
N11 Fe1 N31 C33 154.57(18) . . . . ?
N11 Fe1 N31 C33 -25.43(18) 3_566 . . . ?
N21 Fe1 N31 C33 -120.06(18) . . . . ?
N21 Fe1 N31 C33 59.94(18) 3_566 . . . ?
N11 Fe1 N31 N32 -54.51(13) . . . . ?
N11 Fe1 N31 N32 125.49(13) 3_566 . . . ?
N21 Fe1 N31 N32 30.85(13) . . . . ?
N21 Fe1 N31 N32 -149.15(13) 3_566 . . . ?
C32 C31 N32 N31 -2.3(2) . . . . ?
C32 C31 N32 B1 -174.13(18) . . . . ?
C33 N31 N32 C31 2.4(2) . . . . ?
Fe1 N31 N32 C31 -155.38(13) . . . . ?
C33 N31 N32 B1 175.17(16) . . . . ?
Fe1 N31 N32 B1 17.4(2) . . . . ?
N22 B1 N32 C31 97.6(2) . . . . ?
N12 B1 N32 C31 -144.49(19) . . . . ?
C1 B1 N32 C31 -26.1(3) . . . . ?
N22 B1 N32 N31 -73.6(2) . . . . ?
N12 B1 N32 N31 44.4(2) . . . . ?
C1 B1 N32 N31 162.77(15) . . . . ?
Fe1 N11 N12 C11 -174.08(13) . . . . y
Fe1 N21 N22 C21 165.27(13) . . . . y
Fe1 N31 N32 C31 -155.38(13) . . . . y
